data_8106642
loop_
_publ_author_name
'Zhang, Yanjie'
'Lou, Benyong'
'Huang, Yali'
'Zheng, Guocai'
'Lin, Qi'

_publ_section_title
;
 Crystal structure of
 2,3,9,10-tetramethoxy-5,6-dihydroisoquinolino[2,1-b]isoquinolin-7-ium
 5-hydroxy-3-(4-hydroxyphenyl)-4-oxo-4H-chromen-7-olate methanol solvate,
 C37H35N1O10
;
_journal_issue 4
_journal_name_full 'Zeitschrift f\"ur Kristallographie - New Crystal Structures'
_journal_page_first 681
_journal_page_last 683
_journal_paper_doi 10.1515/ncrs-2016-0412
_journal_volume 232
_journal_year 2017
_chemical_formula_moiety 'C21 H22 N O4, C15 H9 O5, C H4 O'
_chemical_formula_sum 'C37 H35 N O10'
_chemical_formula_weight 653.66
_chemical_name_systematic
; 
 2,3,9,10-tetramethoxy-5,6-dihydroisoquinolino[2,1-b]
isoquinolin-7-ium  5,7-Dihydroxy-3-(4-hydroxyphenyl)
-4H-chromen-4-one methanol solvate 
;
_space_group_IT_number 2
_space_group_name_Hall '-P 1'
_space_group_name_H-M_alt 'P -1'
_symmetry_cell_setting triclinic
_symmetry_space_group_name_H-M 'P -1'
_atom_sites_solution_hydrogens geom
_atom_sites_solution_primary direct
_atom_sites_solution_secondary difmap
_audit_creation_method SHELXL-97
_cell_angle_alpha 102.786(3)
_cell_angle_beta 111.865(6)
_cell_angle_gamma 105.173(7)
_cell_formula_units_Z 2
_cell_length_a 12.039(8)
_cell_length_b 12.353(9)
_cell_length_c 12.938(9)
_cell_measurement_reflns_used 3320
_cell_measurement_temperature 293(2)
_cell_measurement_theta_max 27.5360
_cell_measurement_theta_min 2.7621
_cell_volume 1610.6(19)
_computing_cell_refinement 'CrystalClear '
_computing_data_collection 'CrystalClear (Rigaku, 2000)'
_computing_data_reduction 'CrystalClear '
_computing_molecular_graphics 'SHELXL-97 (Sheldrick, 2008)'
_computing_publication_material 'SHELXL-97 (Sheldrick, 2008)'
_computing_structure_refinement 'SHELXL-97 (Sheldrick, 2008)'
_computing_structure_solution 'SHELXS-97 (Sheldrick, 2008)'
_diffrn_ambient_temperature 293(2)
_diffrn_detector_area_resol_mean 14.6306
_diffrn_measured_fraction_theta_full 0.987
_diffrn_measured_fraction_theta_max 0.987
_diffrn_measurement_device_type CCD
_diffrn_measurement_method CCD_Profile_fitting
_diffrn_radiation_monochromator graphite
_diffrn_radiation_source 'fine-focus sealed tube'
_diffrn_radiation_type MoK\a
_diffrn_radiation_wavelength 0.71073
_diffrn_reflns_av_R_equivalents 0.0367
_diffrn_reflns_av_sigmaI/netI 0.0512
_diffrn_reflns_limit_h_max 15
_diffrn_reflns_limit_h_min -15
_diffrn_reflns_limit_k_max 16
_diffrn_reflns_limit_k_min -15
_diffrn_reflns_limit_l_max 16
_diffrn_reflns_limit_l_min -16
_diffrn_reflns_number 17459
_diffrn_reflns_theta_full 27.53
_diffrn_reflns_theta_max 27.53
_diffrn_reflns_theta_min 2.62
_exptl_absorpt_coefficient_mu 0.098
_exptl_absorpt_correction_T_max 0.9806
_exptl_absorpt_correction_T_min 0.9617
_exptl_absorpt_correction_type multi-scan
_exptl_absorpt_process_details 'CrystalClear (Rigaku, 2000)'
_exptl_crystal_colour colorless
_exptl_crystal_density_diffrn 1.348
_exptl_crystal_density_method 'not measured'
_exptl_crystal_description prism
_exptl_crystal_F_000 688
_exptl_crystal_size_max 0.40
_exptl_crystal_size_mid 0.20
_exptl_crystal_size_min 0.20
_refine_diff_density_max 0.163
_refine_diff_density_min -0.159
_refine_diff_density_rms 0.037
_refine_ls_extinction_method none
_refine_ls_goodness_of_fit_ref 1.041
_refine_ls_hydrogen_treatment mixed
_refine_ls_matrix_type full
_refine_ls_number_parameters 450
_refine_ls_number_reflns 7338
_refine_ls_number_restraints 0
_refine_ls_restrained_S_all 1.041
_refine_ls_R_factor_all 0.1032
_refine_ls_R_factor_gt 0.0567
_refine_ls_shift/su_max 0.000
_refine_ls_shift/su_mean 0.000
_refine_ls_structure_factor_coef Fsqd
_refine_ls_weighting_details 'calc w=1/[\s^2^(Fo^2^)+(0.0559P)^2^+0.2129P] where P=(Fo^2^+2Fc^2^)/3'
_refine_ls_weighting_scheme calc
_refine_ls_wR_factor_gt 0.1171
_refine_ls_wR_factor_ref 0.1392
_reflns_number_gt 4463
_reflns_number_total 7338
_reflns_threshold_expression >2sigma(I)
_cod_data_source_file suppl_ncrs-2016-0412_suppl.cif
_cod_data_source_block lou
_cod_depositor_comments
;
The following automatic conversions were performed:

data item '_exptl_absorpt_correction_type' value 'Multi-scan' was
changed to 'multi-scan' in accordance with the built-in table derived
from the CIF Core dictionary named 'cif_core.dic' version 2.4.5 last
updated on 2014-11-21.

Automatic conversion script
Id: cif_fix_values 8738 2021-04-28 16:35:53Z antanas 
;
_cod_original_sg_symbol_Hall -P1
_cod_original_sg_symbol_H-M P-1
_cod_database_code 8106642

loop_
_symmetry_equiv_pos_as_xyz
'x, y, z'
'-x, -y, -z'

loop_
_atom_site_label
_atom_site_type_symbol
_atom_site_fract_x
_atom_site_fract_y
_atom_site_fract_z
_atom_site_U_iso_or_equiv
_atom_site_adp_type
_atom_site_occupancy
_atom_site_symmetry_multiplicity
_atom_site_calc_flag
_atom_site_refinement_flags
_atom_site_disorder_assembly
_atom_site_disorder_group
O1 O 0.19705(15) 0.41866(12) -0.04936(11) 0.0497(4) Uani 1 1 d . . .
O2 O 0.16415(16) 0.11830(13) 0.04068(13) 0.0571(4) Uani 1 1 d . . .
O3 O 0.10360(15) -0.00479(12) -0.17636(13) 0.0508(4) Uani 1 1 d . . .
O4 O 0.08866(14) 0.20298(13) -0.44399(11) 0.0520(4) Uani 1 1 d . . .
O5 O 0.24153(17) 0.39868(16) 0.55828(12) 0.0626(4) Uani 1 1 d . . .
O6 O 0.20665(14) -0.22059(13) -0.08053(13) 0.0586(4) Uani 1 1 d . . .
O7 O 0.38751(17) -0.25844(16) -0.14829(14) 0.0730(5) Uani 1 1 d . . .
O8 O 0.56395(14) 0.32428(13) 0.81085(13) 0.0576(4) Uani 1 1 d . . .
O9 O 0.75132(13) 0.32190(13) 0.76184(13) 0.0611(4) Uani 1 1 d . . .
O10 O -0.15321(19) 0.2125(2) -0.53819(18) 0.0884(6) Uani 1 1 d . . .
N1 N 0.31940(16) 0.00540(15) 0.25674(15) 0.0459(4) Uani 1 1 d . . .
C1 C 0.2090(2) 0.42017(18) 0.05954(17) 0.0449(5) Uani 1 1 d . . .
H1 H 0.2264 0.4932 0.1141 0.054 Uiso 1 1 calc R . .
C2 C 0.19792(18) 0.32621(16) 0.09530(16) 0.0377(4) Uani 1 1 d . . .
C3 C 0.16968(18) 0.20967(17) 0.01147(16) 0.0382(4) Uani 1 1 d . . .
C4 C 0.11751(17) 0.09892(16) -0.19870(16) 0.0366(4) Uani 1 1 d . . .
C5 C 0.09717(18) 0.09813(17) -0.31065(16) 0.0398(4) Uani 1 1 d . . .
H5 H 0.0749 0.0265 -0.3699 0.048 Uiso 1 1 calc R . .
C6 C 0.10948(18) 0.20442(18) -0.33766(16) 0.0399(5) Uani 1 1 d . . .
C7 C 0.14537(19) 0.31216(18) -0.24516(17) 0.0418(5) Uani 1 1 d . . .
H7 H 0.1559 0.3837 -0.2596 0.050 Uiso 1 1 calc R . .
C8 C 0.16454(18) 0.31098(16) -0.13445(16) 0.0366(4) Uani 1 1 d . . .
C9 C 0.15081(17) 0.20653(16) -0.10553(15) 0.0344(4) Uani 1 1 d . . .
C10 C 0.21225(19) 0.34236(17) 0.21779(16) 0.0384(4) Uani 1 1 d . . .
C11 C 0.3143(2) 0.43618(19) 0.31671(17) 0.0510(5) Uani 1 1 d . . .
H11 H 0.3783 0.4877 0.3071 0.061 Uiso 1 1 calc R . .
C12 C 0.3234(2) 0.4552(2) 0.42972(18) 0.0548(6) Uani 1 1 d . . .
H12 H 0.3924 0.5193 0.4946 0.066 Uiso 1 1 calc R . .
C13 C 0.1180(2) 0.26720(17) 0.23567(17) 0.0421(5) Uani 1 1 d . . .
H13 H 0.0481 0.2038 0.1706 0.051 Uiso 1 1 calc R . .
C14 C 0.1260(2) 0.28476(18) 0.34761(17) 0.0445(5) Uani 1 1 d . . .
H14 H 0.0619 0.2335 0.3573 0.053 Uiso 1 1 calc R . .
C15 C 0.2296(2) 0.37864(18) 0.44597(17) 0.0455(5) Uani 1 1 d . . .
C16 C 0.1529(3) -0.3471(2) -0.1092(3) 0.0916(10) Uani 1 1 d . . .
H16A H 0.1697 -0.3641 -0.0372 0.137 Uiso 1 1 calc R . .
H16B H 0.1916 -0.3854 -0.1509 0.137 Uiso 1 1 calc R . .
H16C H 0.0611 -0.3770 -0.1588 0.137 Uiso 1 1 calc R . .
C17 C 0.4771(3) -0.2955(3) -0.1794(2) 0.0863(9) Uani 1 1 d . . .
H17A H 0.5202 -0.3285 -0.1234 0.130 Uiso 1 1 calc R . .
H17B H 0.5398 -0.2276 -0.1776 0.130 Uiso 1 1 calc R . .
H17C H 0.4315 -0.3553 -0.2580 0.130 Uiso 1 1 calc R . .
C18 C 0.4303(2) -0.18132(19) -0.03613(19) 0.0529(6) Uani 1 1 d . . .
C19 C 0.3368(2) -0.16566(18) -0.00399(19) 0.0488(5) Uani 1 1 d . . .
C20 C 0.3753(2) -0.08678(18) 0.11117(18) 0.0445(5) Uani 1 1 d . . .
C21 C 0.5622(2) -0.1159(2) 0.04518(19) 0.0541(6) Uani 1 1 d . . .
H21 H 0.6245 -0.1246 0.0217 0.065 Uiso 1 1 calc R . .
C22 C 0.6011(2) -0.04013(19) 0.15723(19) 0.0516(5) Uani 1 1 d . . .
H22 H 0.6889 0.0012 0.2091 0.062 Uiso 1 1 calc R . .
C23 C 0.50826(19) -0.02451(17) 0.19458(18) 0.0436(5) Uani 1 1 d . . .
C24 C 0.54026(19) 0.04635(17) 0.31044(18) 0.0437(5) Uani 1 1 d . . .
H24 H 0.6270 0.0849 0.3662 0.052 Uiso 1 1 calc R . .
C25 C 0.2847(2) -0.06515(18) 0.14712(19) 0.0474(5) Uani 1 1 d . . .
H25 H 0.1974 -0.1013 0.0926 0.057 Uiso 1 1 calc R . .
C26 C 0.44834(18) 0.06076(17) 0.34425(18) 0.0416(5) Uani 1 1 d . . .
C27 C 0.47484(18) 0.12917(16) 0.46515(17) 0.0405(5) Uani 1 1 d . . .
C28 C 0.37452(19) 0.12398(17) 0.49562(19) 0.0446(5) Uani 1 1 d . . .
C29 C 0.2379(2) 0.0440(2) 0.4047(2) 0.0557(6) Uani 1 1 d . . .
H29A H 0.2194 -0.0358 0.4088 0.067 Uiso 1 1 calc R . .
H29B H 0.1784 0.0752 0.4223 0.067 Uiso 1 1 calc R . .
C30 C 0.2183(2) 0.0369(2) 0.2818(2) 0.0608(6) Uani 1 1 d . . .
H30A H 0.1336 -0.0232 0.2239 0.073 Uiso 1 1 calc R . .
H30B H 0.2212 0.1136 0.2735 0.073 Uiso 1 1 calc R . .
C31 C 0.4021(2) 0.18956(18) 0.61024(19) 0.0472(5) Uani 1 1 d . . .
H31 H 0.3345 0.1881 0.6291 0.057 Uiso 1 1 calc R . .
C32 C 0.60373(19) 0.19681(17) 0.55377(18) 0.0454(5) Uani 1 1 d . . .
H32 H 0.6714 0.2008 0.5345 0.054 Uiso 1 1 calc R . .
C33 C 0.62982(19) 0.25668(17) 0.66815(19) 0.0449(5) Uani 1 1 d . . .
C34 C 0.5277(2) 0.25674(17) 0.69648(19) 0.0450(5) Uani 1 1 d . . .
C35 C 0.4659(2) 0.3534(2) 0.8348(2) 0.0679(7) Uani 1 1 d . . .
H35A H 0.4031 0.2820 0.8277 0.102 Uiso 1 1 calc R . .
H35B H 0.4242 0.3868 0.7786 0.102 Uiso 1 1 calc R . .
H35C H 0.5050 0.4108 0.9141 0.102 Uiso 1 1 calc R . .
C36 C 0.8588(2) 0.3396(3) 0.7370(2) 0.0913(10) Uani 1 1 d . . .
H36A H 0.8512 0.3816 0.6822 0.137 Uiso 1 1 calc R . .
H36B H 0.8604 0.2631 0.7025 0.137 Uiso 1 1 calc R . .
H36C H 0.9373 0.3858 0.8097 0.137 Uiso 1 1 calc R . .
C37 C -0.1391(4) 0.3170(4) -0.5668(3) 0.1244(14) Uani 1 1 d . . .
H37A H -0.2060 0.3444 -0.5642 0.187 Uiso 1 1 calc R . .
H37B H -0.1456 0.2997 -0.6454 0.187 Uiso 1 1 calc R . .
H37C H -0.0560 0.3783 -0.5102 0.187 Uiso 1 1 calc R . .
H3 H 0.124(3) 0.025(2) -0.092(2) 0.088(9) Uiso 1 1 d . . .
H10 H -0.069(3) 0.205(3) -0.513(3) 0.117(11) Uiso 1 1 d . . .
H5A H 0.179(3) 0.324(3) 0.555(3) 0.111(11) Uiso 1 1 d . . .

loop_
_atom_site_aniso_label
_atom_site_aniso_U_11
_atom_site_aniso_U_22
_atom_site_aniso_U_33
_atom_site_aniso_U_23
_atom_site_aniso_U_13
_atom_site_aniso_U_12
O1 0.0817(11) 0.0393(7) 0.0373(8) 0.0161(6) 0.0339(8) 0.0245(7)
O2 0.0934(12) 0.0450(8) 0.0467(9) 0.0235(7) 0.0402(9) 0.0286(8)
O3 0.0691(10) 0.0349(8) 0.0484(9) 0.0129(7) 0.0312(8) 0.0150(7)
O4 0.0603(10) 0.0701(10) 0.0323(7) 0.0201(7) 0.0257(7) 0.0263(8)
O5 0.0819(12) 0.0681(11) 0.0331(8) 0.0135(7) 0.0310(8) 0.0183(9)
O6 0.0494(9) 0.0509(9) 0.0554(9) 0.0128(7) 0.0069(8) 0.0199(7)
O7 0.0734(12) 0.0846(12) 0.0496(10) 0.0050(9) 0.0192(9) 0.0422(10)
O8 0.0498(9) 0.0613(9) 0.0573(10) 0.0067(8) 0.0299(8) 0.0184(7)
O9 0.0389(9) 0.0633(10) 0.0588(10) -0.0061(8) 0.0217(8) 0.0104(7)
O10 0.0511(12) 0.1207(17) 0.0933(15) 0.0462(13) 0.0292(11) 0.0312(11)
N1 0.0369(9) 0.0512(10) 0.0489(10) 0.0169(8) 0.0177(8) 0.0195(8)
C1 0.0647(14) 0.0395(11) 0.0343(10) 0.0108(9) 0.0288(10) 0.0184(10)
C2 0.0421(11) 0.0401(10) 0.0316(10) 0.0121(8) 0.0190(9) 0.0141(9)
C3 0.0422(11) 0.0410(11) 0.0365(10) 0.0167(9) 0.0215(9) 0.0157(9)
C4 0.0337(10) 0.0367(10) 0.0395(11) 0.0126(8) 0.0192(9) 0.0110(8)
C5 0.0392(11) 0.0429(11) 0.0337(10) 0.0064(8) 0.0186(9) 0.0134(9)
C6 0.0345(11) 0.0554(12) 0.0338(10) 0.0154(9) 0.0189(9) 0.0188(9)
C7 0.0540(13) 0.0463(11) 0.0401(11) 0.0228(9) 0.0283(10) 0.0245(10)
C8 0.0407(11) 0.0377(10) 0.0336(10) 0.0111(8) 0.0198(9) 0.0155(8)
C9 0.0353(10) 0.0376(10) 0.0316(9) 0.0111(8) 0.0184(8) 0.0123(8)
C10 0.0447(11) 0.0417(10) 0.0321(10) 0.0138(8) 0.0200(9) 0.0171(9)
C11 0.0522(13) 0.0542(13) 0.0372(11) 0.0126(10) 0.0222(10) 0.0069(10)
C12 0.0558(14) 0.0549(13) 0.0339(11) 0.0065(10) 0.0167(10) 0.0051(11)
C13 0.0480(12) 0.0417(11) 0.0346(10) 0.0115(9) 0.0207(9) 0.0132(9)
C14 0.0503(12) 0.0470(11) 0.0409(11) 0.0163(9) 0.0270(10) 0.0155(10)
C15 0.0581(14) 0.0510(12) 0.0325(10) 0.0144(9) 0.0251(10) 0.0225(10)
C16 0.075(2) 0.0487(15) 0.117(3) 0.0219(16) 0.0207(18) 0.0138(13)
C17 0.097(2) 0.096(2) 0.0647(17) 0.0079(15) 0.0340(17) 0.0573(18)
C18 0.0614(15) 0.0532(13) 0.0442(12) 0.0140(10) 0.0197(11) 0.0313(11)
C19 0.0489(13) 0.0445(12) 0.0458(12) 0.0156(10) 0.0126(11) 0.0210(10)
C20 0.0420(12) 0.0431(11) 0.0481(12) 0.0182(9) 0.0165(10) 0.0203(9)
C21 0.0534(14) 0.0630(14) 0.0531(13) 0.0182(11) 0.0267(12) 0.0314(12)
C22 0.0458(13) 0.0543(13) 0.0532(13) 0.0143(11) 0.0215(11) 0.0223(10)
C23 0.0423(12) 0.0416(11) 0.0474(12) 0.0166(9) 0.0181(10) 0.0196(9)
C24 0.0351(11) 0.0427(11) 0.0485(12) 0.0121(9) 0.0170(10) 0.0144(9)
C25 0.0387(12) 0.0491(12) 0.0479(12) 0.0167(10) 0.0137(10) 0.0164(9)
C26 0.0340(11) 0.0396(11) 0.0494(12) 0.0156(9) 0.0172(10) 0.0142(8)
C27 0.0348(11) 0.0374(10) 0.0485(12) 0.0132(9) 0.0182(9) 0.0157(8)
C28 0.0383(11) 0.0433(11) 0.0569(13) 0.0197(10) 0.0240(10) 0.0177(9)
C29 0.0381(12) 0.0634(14) 0.0610(14) 0.0161(12) 0.0228(11) 0.0173(10)
C30 0.0422(13) 0.0850(17) 0.0606(15) 0.0231(13) 0.0234(12) 0.0346(12)
C31 0.0395(12) 0.0502(12) 0.0590(14) 0.0181(10) 0.0294(11) 0.0183(10)
C32 0.0393(12) 0.0412(11) 0.0565(13) 0.0099(10) 0.0269(10) 0.0152(9)
C33 0.0347(11) 0.0386(11) 0.0538(13) 0.0072(9) 0.0198(10) 0.0113(9)
C34 0.0460(12) 0.0388(11) 0.0518(13) 0.0113(9) 0.0272(11) 0.0154(9)
C35 0.0690(17) 0.0755(17) 0.0724(17) 0.0179(14) 0.0471(14) 0.0320(14)
C36 0.0395(14) 0.104(2) 0.0799(19) -0.0236(16) 0.0243(14) 0.0047(14)
C37 0.105(3) 0.185(4) 0.141(3) 0.109(3) 0.067(3) 0.083(3)

loop_
_atom_type_symbol
_atom_type_description
_atom_type_scat_dispersion_real
_atom_type_scat_dispersion_imag
_atom_type_scat_source
C C 0.0033 0.0016 'International Tables Vol C Tables 4.2.6.8 and 6.1.1.4'
H H 0.0000 0.0000 'International Tables Vol C Tables 4.2.6.8 and 6.1.1.4'
N N 0.0061 0.0033 'International Tables Vol C Tables 4.2.6.8 and 6.1.1.4'
O O 0.0106 0.0060 'International Tables Vol C Tables 4.2.6.8 and 6.1.1.4'

loop_
_geom_angle_atom_site_label_1
_geom_angle_atom_site_label_2
_geom_angle_atom_site_label_3
_geom_angle
_geom_angle_site_symmetry_1
_geom_angle_site_symmetry_3
C1 O1 C8 118.70(15) . .
C4 O3 H3 100.3(15) . .
C15 O5 H5A 106.6(17) . .
C19 O6 C16 115.15(17) . .
C18 O7 C17 119.14(19) . .
C34 O8 C35 116.85(18) . .
C33 O9 C36 117.87(18) . .
C37 O10 H10 106.5(19) . .
C25 N1 C26 122.29(17) . .
C25 N1 C30 118.10(18) . .
C26 N1 C30 119.23(18) . .
C2 C1 O1 125.83(17) . .
C2 C1 H1 117.1 . .
O1 C1 H1 117.1 . .
C1 C2 C3 118.58(17) . .
C1 C2 C10 119.31(17) . .
C3 C2 C10 122.10(16) . .
O2 C3 C9 122.11(17) . .
O2 C3 C2 122.17(17) . .
C9 C3 C2 115.71(17) . .
O3 C4 C5 119.65(17) . .
O3 C4 C9 119.08(17) . .
C5 C4 C9 121.26(17) . .
C4 C5 C6 121.26(17) . .
C4 C5 H5 119.4 . .
C6 C5 H5 119.4 . .
O4 C6 C7 121.02(18) . .
O4 C6 C5 121.05(17) . .
C7 C6 C5 117.93(17) . .
C8 C7 C6 119.93(18) . .
C8 C7 H7 120.0 . .
C6 C7 H7 120.0 . .
C7 C8 O1 116.78(17) . .
C7 C8 C9 123.43(17) . .
O1 C8 C9 119.79(16) . .
C8 C9 C4 116.17(16) . .
C8 C9 C3 121.27(16) . .
C4 C9 C3 122.56(17) . .
C11 C10 C13 117.54(18) . .
C11 C10 C2 121.73(18) . .
C13 C10 C2 120.61(17) . .
C10 C11 C12 121.6(2) . .
C10 C11 H11 119.2 . .
C12 C11 H11 119.2 . .
C15 C12 C11 120.0(2) . .
C15 C12 H12 120.0 . .
C11 C12 H12 120.0 . .
C14 C13 C10 121.43(19) . .
C14 C13 H13 119.3 . .
C10 C13 H13 119.3 . .
C13 C14 C15 120.28(19) . .
C13 C14 H14 119.9 . .
C15 C14 H14 119.9 . .
O5 C15 C12 118.79(19) . .
O5 C15 C14 122.10(19) . .
C12 C15 C14 119.11(18) . .
O6 C16 H16A 109.5 . .
O6 C16 H16B 109.5 . .
H16A C16 H16B 109.5 . .
O6 C16 H16C 109.5 . .
H16A C16 H16C 109.5 . .
H16B C16 H16C 109.5 . .
O7 C17 H17A 109.5 . .
O7 C17 H17B 109.5 . .
H17A C17 H17B 109.5 . .
O7 C17 H17C 109.5 . .
H17A C17 H17C 109.5 . .
H17B C17 H17C 109.5 . .
O7 C18 C19 116.6(2) . .
O7 C18 C21 123.8(2) . .
C19 C18 C21 119.5(2) . .
O6 C19 C18 123.0(2) . .
O6 C19 C20 117.72(19) . .
C18 C19 C20 119.2(2) . .
C25 C20 C19 121.5(2) . .
C25 C20 C23 117.36(19) . .
C19 C20 C23 121.08(19) . .
C22 C21 C18 122.0(2) . .
C22 C21 H21 119.0 . .
C18 C21 H21 119.0 . .
C21 C22 C23 120.0(2) . .
C21 C22 H22 120.0 . .
C23 C22 H22 120.0 . .
C24 C23 C22 123.54(19) . .
C24 C23 C20 118.42(18) . .
C22 C23 C20 118.0(2) . .
C26 C24 C23 122.42(19) . .
C26 C24 H24 118.8 . .
C23 C24 H24 118.8 . .
N1 C25 C20 122.11(19) . .
N1 C25 H25 118.9 . .
C20 C25 H25 118.9 . .
C24 C26 N1 117.11(19) . .
C24 C26 C27 125.16(18) . .
N1 C26 C27 117.73(17) . .
C28 C27 C32 119.00(19) . .
C28 C27 C26 120.95(18) . .
C32 C27 C26 119.98(17) . .
C31 C28 C27 119.82(19) . .
C31 C28 C29 120.78(18) . .
C27 C28 C29 119.37(19) . .
C30 C29 C28 110.80(18) . .
C30 C29 H29A 109.5 . .
C28 C29 H29A 109.5 . .
C30 C29 H29B 109.5 . .
C28 C29 H29B 109.5 . .
H29A C29 H29B 108.1 . .
N1 C30 C29 111.41(18) . .
N1 C30 H30A 109.3 . .
C29 C30 H30A 109.3 . .
N1 C30 H30B 109.3 . .
C29 C30 H30B 109.3 . .
H30A C30 H30B 108.0 . .
C34 C31 C28 121.23(18) . .
C34 C31 H31 119.4 . .
C28 C31 H31 119.4 . .
C33 C32 C27 120.48(18) . .
C33 C32 H32 119.8 . .
C27 C32 H32 119.8 . .
C32 C33 O9 125.30(18) . .
C32 C33 C34 120.10(19) . .
O9 C33 C34 114.58(18) . .
O8 C34 C31 125.38(18) . .
O8 C34 C33 115.43(18) . .
C31 C34 C33 119.18(19) . .
O8 C35 H35A 109.5 . .
O8 C35 H35B 109.5 . .
H35A C35 H35B 109.5 . .
O8 C35 H35C 109.5 . .
H35A C35 H35C 109.5 . .
H35B C35 H35C 109.5 . .
O9 C36 H36A 109.5 . .
O9 C36 H36B 109.5 . .
H36A C36 H36B 109.5 . .
O9 C36 H36C 109.5 . .
H36A C36 H36C 109.5 . .
H36B C36 H36C 109.5 . .
O10 C37 H37A 109.5 . .
O10 C37 H37B 109.5 . .
H37A C37 H37B 109.5 . .
O10 C37 H37C 109.5 . .
H37A C37 H37C 109.5 . .
H37B C37 H37C 109.5 . .

loop_
_geom_bond_atom_site_label_1
_geom_bond_atom_site_label_2
_geom_bond_distance
_geom_bond_site_symmetry_2
O1 C1 1.357(2) .
O1 C8 1.376(2) .
O2 C3 1.261(2) .
O3 C4 1.357(2) .
O3 H3 0.98(3) .
O4 C6 1.298(2) .
O5 C15 1.364(2) .
O5 H5A 1.01(3) .
O6 C19 1.374(3) .
O6 C16 1.426(3) .
O7 C18 1.361(3) .
O7 C17 1.426(3) .
O8 C34 1.363(2) .
O8 C35 1.436(3) .
O9 C33 1.374(2) .
O9 C36 1.420(3) .
O10 C37 1.405(4) .
O10 H10 0.98(3) .
N1 C25 1.329(3) .
N1 C26 1.397(3) .
N1 C30 1.491(3) .
C1 C2 1.335(3) .
C1 H1 0.9300 .
C2 C3 1.464(3) .
C2 C10 1.490(3) .
C3 C9 1.435(3) .
C4 C5 1.373(3) .
C4 C9 1.426(3) .
C5 C6 1.417(3) .
C5 H5 0.9300 .
C6 C7 1.414(3) .
C7 C8 1.367(3) .
C7 H7 0.9300 .
C8 C9 1.407(3) .
C10 C11 1.385(3) .
C10 C13 1.394(3) .
C11 C12 1.386(3) .
C11 H11 0.9300 .
C12 C15 1.385(3) .
C12 H12 0.9300 .
C13 C14 1.378(3) .
C13 H13 0.9300 .
C14 C15 1.388(3) .
C14 H14 0.9300 .
C16 H16A 0.9600 .
C16 H16B 0.9600 .
C16 H16C 0.9600 .
C17 H17A 0.9600 .
C17 H17B 0.9600 .
C17 H17C 0.9600 .
C18 C19 1.380(3) .
C18 C21 1.410(3) .
C19 C20 1.411(3) .
C20 C25 1.397(3) .
C20 C23 1.422(3) .
C21 C22 1.364(3) .
C21 H21 0.9300 .
C22 C23 1.413(3) .
C22 H22 0.9300 .
C23 C24 1.405(3) .
C24 C26 1.370(3) .
C24 H24 0.9300 .
C25 H25 0.9300 .
C26 C27 1.471(3) .
C27 C28 1.394(3) .
C27 C32 1.412(3) .
C28 C31 1.388(3) .
C28 C29 1.503(3) .
C29 C30 1.497(3) .
C29 H29A 0.9700 .
C29 H29B 0.9700 .
C30 H30A 0.9700 .
C30 H30B 0.9700 .
C31 C34 1.377(3) .
C31 H31 0.9300 .
C32 C33 1.372(3) .
C32 H32 0.9300 .
C33 C34 1.408(3) .
C35 H35A 0.9600 .
C35 H35B 0.9600 .
C35 H35C 0.9600 .
C36 H36A 0.9600 .
C36 H36B 0.9600 .
C36 H36C 0.9600 .
C37 H37A 0.9600 .
C37 H37B 0.9600 .
C37 H37C 0.9600 .

loop_
_geom_hbond_atom_site_label_D
_geom_hbond_atom_site_label_H
_geom_hbond_atom_site_label_A
_geom_hbond_distance_DH
_geom_hbond_distance_HA
_geom_hbond_distance_DA
_geom_hbond_angle_DHA
_geom_hbond_site_symmetry_A
O3 H3 O2 0.98(3) 1.65(3) 2.595(3) 160(2) .
O10 H10 O4 0.98(3) 1.78(4) 2.753(3) 171(3) .
O5 H5A O4 1.01(3) 1.61(3) 2.614(3) 176(3) 1_556
